data_2218025
loop_
_publ_author_name
'Delir Kheirollahi Nezhad, Parvaneh'
'Azadbakht, Fatemeh'
'Amani, Vahid'
'Khavasi, Hamid Reza'

_publ_section_title Tetrachlorido(2,3-di-2-pyridylpyrazine-\k^2^<i>N</i>^1^,<i>N</i>^2^)platinum(IV)
_journal_coeditor_code XU2404
_journal_issue 4
_journal_name_full 'Acta Crystallographica Section E'
_journal_page_first m575
_journal_page_last m576
_journal_paper_doi 10.1107/S1600536808007228
_journal_volume 64
_journal_year 2008
_chemical_formula_iupac '[Pt Cl4 (C14 H10 N4)]'
_chemical_formula_moiety 'C14 H10 Cl4 N4 Pt'
_chemical_formula_sum 'C14 H10 Cl4 N4 Pt'
_chemical_formula_weight 571.14
_chemical_melting_point 565.5(5)
_chemical_name_systematic
;
Tetrachlorido(2,3-di-2-pyridylpyrazine-\k^2^N^1^,<i>N</i>^2^)platinum(IV)
;
_space_group_IT_number 19
_symmetry_cell_setting orthorhombic
_symmetry_space_group_name_Hall 'P 2ac 2ab'
_symmetry_space_group_name_H-M 'P 21 21 21'
_atom_sites_solution_hydrogens geom
_atom_sites_solution_primary direct
_atom_sites_solution_secondary difmap
_audit_creation_method SHELXL-97
_cell_angle_alpha 90.00
_cell_angle_beta 90.00
_cell_angle_gamma 90.00
_cell_formula_units_Z 4
_cell_length_a 6.6849(4)
_cell_length_b 14.9604(12)
_cell_length_c 16.2761(10)
_cell_measurement_reflns_used 1050
_cell_measurement_temperature 120(2)
_cell_measurement_theta_max 29.19
_cell_measurement_theta_min 1.85
_cell_volume 1627.75(19)
_computing_cell_refinement 'X-AREA (Stoe & Cie, 2005)'
_computing_data_collection 'X-AREA (Stoe & Cie, 2005)'
_computing_data_reduction 'X-AREA (Stoe & Cie, 2005)'
_computing_molecular_graphics 'ORTEP-3 for Windows (Farrugia, 1997)'
_computing_publication_material 'WinGX (Farrugia, 1999)'
_computing_structure_refinement 'SHELXL97 (Sheldrick, 2008)'
_computing_structure_solution 'SHELXS97 (Sheldrick, 2008)'
_diffrn_ambient_temperature 120(2)
_diffrn_detector_area_resol_mean '0.15 mm'
_diffrn_measured_fraction_theta_full 0.993
_diffrn_measured_fraction_theta_max 0.993
_diffrn_measurement_device_type 'Stoe IPDSII'
_diffrn_measurement_method 'rotation method'
_diffrn_radiation_monochromator graphite
_diffrn_radiation_source 'fine-focus sealed tube'
_diffrn_radiation_type MoK\a
_diffrn_radiation_wavelength 0.71073
_diffrn_reflns_av_R_equivalents 0.0638
_diffrn_reflns_av_sigmaI/netI 0.0422
_diffrn_reflns_limit_h_max 9
_diffrn_reflns_limit_h_min -7
_diffrn_reflns_limit_k_max 17
_diffrn_reflns_limit_k_min -20
_diffrn_reflns_limit_l_max 22
_diffrn_reflns_limit_l_min -22
_diffrn_reflns_number 9336
_diffrn_reflns_theta_full 29.19
_diffrn_reflns_theta_max 29.19
_diffrn_reflns_theta_min 1.85
_diffrn_standards_number 0
_exptl_absorpt_coefficient_mu 9.278
_exptl_absorpt_correction_T_max 0.270
_exptl_absorpt_correction_T_min 0.070
_exptl_absorpt_correction_type numerical
_exptl_absorpt_process_details '(X-SHAPE and X-RED; Stoe & Cie, 2005)'
_exptl_crystal_colour orange
_exptl_crystal_density_diffrn 2.331
_exptl_crystal_density_method 'not measured'
_exptl_crystal_description block
_exptl_crystal_F_000 1072
_exptl_crystal_size_max 0.40
_exptl_crystal_size_mid 0.26
_exptl_crystal_size_min 0.14
_refine_diff_density_max 1.442
_refine_diff_density_min -1.821
_refine_ls_abs_structure_details 'Flack (1983), 1849 Friedel pairs'
_refine_ls_abs_structure_Flack 0.005(9)
_refine_ls_extinction_coef 0.0011(3)
_refine_ls_extinction_expression Fc^*^=kFc[1+0.001xFc^2^\l^3^/sin(2\q)]^-1/4^
_refine_ls_extinction_method 'SHELXL97 (Sheldrick, 2008)'
_refine_ls_goodness_of_fit_ref 1.101
_refine_ls_hydrogen_treatment constr
_refine_ls_matrix_type full
_refine_ls_number_parameters 209
_refine_ls_number_reflns 4374
_refine_ls_number_restraints 0
_refine_ls_restrained_S_all 1.101
_refine_ls_R_factor_all 0.0330
_refine_ls_R_factor_gt 0.0326
_refine_ls_shift/su_max 0.012
_refine_ls_shift/su_mean 0.001
_refine_ls_structure_factor_coef Fsqd
_refine_ls_weighting_details 'calc w=1/[\s^2^(Fo^2^)+(0.0439P)^2^+6.2735P] where P=(Fo^2^+2Fc^2^)/3'
_refine_ls_weighting_scheme calc
_refine_ls_wR_factor_gt 0.0866
_refine_ls_wR_factor_ref 0.0869
_reflns_number_gt 4327
_reflns_number_total 4374
_reflns_threshold_expression I>2\s(I)
_cod_data_source_file xu2404.cif
_cod_data_source_block I
_cod_depositor_comments
;
The following automatic conversions were performed:
'_symmetry_cell_setting' value 'Orthorhombic' changed to 'orthorhombic'
according to '/home/saulius/struct/CIF-dictionaries/cif_core.dic'
dictionary named 'cif_core.dic' version 2.4.1 from
2010-06-29.

'_exptl_absorpt_correction_type' value 'Numerical' changed to
'numerical' according to
'/home/saulius/struct/CIF-dictionaries/cif_core.dic' dictionary named
'cif_core.dic' version 2.4.1 from 2010-06-29.

Automatic conversion script
Id: cif_fix_enum 1527 2010-12-29 10:47:43Z saulius 

The following automatic conversions were performed:

'_chemical_melting_point' value '565-566 K' was changed to '565.5(5)'
- the average value was taken and precision was estimated.

Automatic conversion script
Id: cif_fix_values 1646 2011-03-28 12:23:43Z adriana 

The following automatic conversions were performed:

'_chemical_melting_point' value '565-566 K' was changed to '565.5(5)'
- the average value was taken and precision was
estimated.

'_symmetry_cell_setting' value 'Orthorhombic' changed to
'orthorhombic' according to
/home/saulius/struct/CIF-dictionaries/cif_core.dic dictionary named
'cif_core.dic' version 2.4.1 from
2010-06-29.

'_exptl_absorpt_correction_type' value 'Numerical'
changed to 'numerical' according to
/home/saulius/struct/CIF-dictionaries/cif_core.dic dictionary named
'cif_core.dic' version 2.4.1 from 2010-06-29.

Automatic conversion script
Id: cif_fix_values 1715 2011-07-08 13:25:40Z adriana 
;
_cod_database_code 2218025
_cod_database_fobs_code 2218025

loop_
_symmetry_equiv_pos_as_xyz
'x, y, z'
'-x+1/2, -y, z+1/2'
'x+1/2, -y+1/2, -z'
'-x, y+1/2, -z+1/2'

loop_
_atom_site_type_symbol
_atom_site_label
_atom_site_fract_x
_atom_site_fract_y
_atom_site_fract_z
_atom_site_U_iso_or_equiv
_atom_site_adp_type
_atom_site_calc_flag
_atom_site_refinement_flags
_atom_site_occupancy
C C1 0.2795(10) -0.5902(5) -0.4681(4) 0.0286(13) Uani d . 1
H H1 0.3170 -0.6300 -0.5092 0.034 Uiso calc R 1
C C2 0.3870(11) -0.5866(6) -0.3975(4) 0.0331(15) Uani d . 1
H H2 0.4966 -0.6241 -0.3901 0.040 Uiso calc R 1
C C3 0.3330(11) -0.5272(6) -0.3366(4) 0.0331(14) Uani d . 1
H H3 0.4084 -0.5231 -0.2887 0.040 Uiso calc R 1
C C4 0.1659(10) -0.4738(5) -0.3472(4) 0.0275(12) Uani d . 1
H H4 0.1233 -0.4358 -0.3055 0.033 Uiso calc R 1
C C5 0.0622(8) -0.4780(4) -0.4217(4) 0.0221(10) Uani d . 1
C C6 -0.1195(9) -0.4247(4) -0.4420(4) 0.0218(11) Uani d . 1
C C7 -0.3997(8) -0.4210(5) -0.5265(4) 0.0245(12) Uani d . 1
H H7 -0.4677 -0.4395 -0.5733 0.029 Uiso calc R 1
C C8 -0.4867(9) -0.3598(5) -0.4741(5) 0.0315(14) Uani d . 1
H H8 -0.6191 -0.3433 -0.4828 0.038 Uiso calc R 1
C C9 -0.1996(9) -0.3519(4) -0.3978(4) 0.0244(12) Uani d . 1
C C10 -0.0817(10) -0.2972(4) -0.3392(4) 0.0262(12) Uani d . 1
C C11 -0.1610(11) -0.2695(5) -0.2651(5) 0.0314(14) Uani d . 1
H H11 -0.2912 -0.2840 -0.2500 0.038 Uiso calc R 1
C C12 -0.0403(15) -0.2197(5) -0.2143(5) 0.0403(17) Uani d . 1
H H12 -0.0855 -0.2024 -0.1627 0.048 Uiso calc R 1
C C13 0.1475(13) -0.1955(5) -0.2404(5) 0.0372(16) Uani d . 1
H H13 0.2293 -0.1601 -0.2075 0.045 Uiso calc R 1
C C14 0.2123(12) -0.2246(5) -0.3161(6) 0.0378(17) Uani d . 1
H H14 0.3391 -0.2073 -0.3334 0.045 Uiso calc R 1
Cl Cl1 0.1281(2) -0.41434(11) -0.62538(10) 0.0272(3) Uani d . 1
Cl Cl2 0.1441(2) -0.63100(12) -0.65809(10) 0.0299(3) Uani d . 1
Cl Cl3 -0.2674(2) -0.52425(12) -0.69333(11) 0.0312(3) Uani d . 1
Cl Cl4 -0.2288(3) -0.65930(12) -0.53083(13) 0.0338(4) Uani d . 1
N N1 0.1199(7) -0.5372(4) -0.4799(3) 0.0236(10) Uani d . 1
N N2 -0.2178(7) -0.4537(4) -0.5100(4) 0.0240(10) Uani d . 1
N N3 -0.3883(8) -0.3242(4) -0.4123(5) 0.0299(12) Uani d . 1
N N4 0.1041(8) -0.2763(4) -0.3664(4) 0.0301(12) Uani d . 1
Pt Pt1 -0.05541(3) -0.537445(15) -0.582177(14) 0.02145(8) Uani d . 1

loop_
_atom_site_aniso_label
_atom_site_aniso_U_11
_atom_site_aniso_U_22
_atom_site_aniso_U_33
_atom_site_aniso_U_12
_atom_site_aniso_U_13
_atom_site_aniso_U_23
C1 0.027(3) 0.033(3) 0.026(3) 0.013(3) 0.003(3) 0.001(2)
C2 0.026(3) 0.046(4) 0.027(3) 0.005(3) 0.000(3) 0.004(3)
C3 0.028(3) 0.044(4) 0.027(3) -0.001(3) -0.007(3) 0.005(3)
C4 0.026(3) 0.037(3) 0.020(3) 0.001(3) 0.000(2) 0.002(2)
C5 0.016(2) 0.030(3) 0.020(2) -0.005(2) 0.003(2) 0.001(2)
C6 0.018(2) 0.024(3) 0.023(3) -0.004(2) 0.001(2) 0.001(2)
C7 0.013(2) 0.029(3) 0.032(3) -0.002(2) 0.000(2) 0.004(2)
C8 0.017(3) 0.035(3) 0.043(4) 0.005(2) 0.001(3) 0.004(3)
C9 0.021(3) 0.025(3) 0.027(3) 0.001(2) 0.002(2) -0.002(2)
C10 0.023(3) 0.027(3) 0.028(3) 0.004(2) 0.003(2) 0.003(2)
C11 0.032(3) 0.029(3) 0.033(3) 0.002(3) 0.006(3) -0.001(3)
C12 0.057(5) 0.033(3) 0.031(3) 0.008(4) -0.005(4) -0.011(3)
C13 0.039(4) 0.034(4) 0.038(4) 0.001(3) -0.005(3) -0.004(3)
C14 0.034(4) 0.031(4) 0.049(5) -0.005(3) -0.004(3) 0.004(3)
Cl1 0.0207(6) 0.0351(8) 0.0258(7) -0.0030(6) -0.0009(6) 0.0029(6)
Cl2 0.0255(7) 0.0362(8) 0.0278(7) 0.0049(6) 0.0011(6) -0.0056(6)
Cl3 0.0239(6) 0.0386(9) 0.0312(7) 0.0024(6) -0.0081(6) -0.0064(7)
Cl4 0.0282(7) 0.0296(8) 0.0437(9) -0.0046(6) 0.0073(7) -0.0032(7)
N1 0.0149(19) 0.033(3) 0.022(2) -0.002(2) -0.0005(17) 0.003(2)
N2 0.0113(19) 0.029(3) 0.031(3) 0.0035(19) 0.0002(18) 0.002(2)
N3 0.019(2) 0.030(3) 0.040(3) 0.0024(19) 0.001(2) -0.002(3)
N4 0.025(3) 0.034(3) 0.031(3) -0.007(2) 0.002(2) 0.001(2)
Pt1 0.01531(11) 0.02622(12) 0.02281(12) 0.00055(8) -0.00071(8) -0.00174(9)

loop_
_atom_type_symbol
_atom_type_description
_atom_type_scat_dispersion_real
_atom_type_scat_dispersion_imag
_atom_type_scat_source
C C 0.0033 0.0016 'International Tables Vol C Tables 4.2.6.8 and 6.1.1.4'
H H 0.0000 0.0000 'International Tables Vol C Tables 4.2.6.8 and 6.1.1.4'
Cl Cl 0.1484 0.1585 'International Tables Vol C Tables 4.2.6.8 and 6.1.1.4'
N N 0.0061 0.0033 'International Tables Vol C Tables 4.2.6.8 and 6.1.1.4'
Pt Pt -1.7033 8.3905 'International Tables Vol C Tables 4.2.6.8 and 6.1.1.4'

loop_
_geom_angle_atom_site_label_1
_geom_angle_atom_site_label_2
_geom_angle_atom_site_label_3
_geom_angle
_geom_angle_publ_flag
N1 C1 C2 121.2(7) ?
N1 C1 H1 119.4 ?
C2 C1 H1 119.4 ?
C1 C2 C3 119.7(7) ?
C1 C2 H2 120.2 ?
C3 C2 H2 120.2 ?
C2 C3 C4 119.6(7) ?
C2 C3 H3 120.2 ?
C4 C3 H3 120.2 ?
C3 C4 C5 118.8(6) ?
C3 C4 H4 120.6 ?
C5 C4 H4 120.6 ?
N1 C5 C4 119.7(6) ?
N1 C5 C6 115.3(5) ?
C4 C5 C6 124.9(6) ?
N2 C6 C9 118.6(6) ?
N2 C6 C5 113.8(5) ?
C9 C6 C5 127.6(6) ?
N2 C7 C8 120.1(7) ?
N2 C7 H7 119.9 ?
C8 C7 H7 119.9 ?
N3 C8 C7 122.1(6) ?
N3 C8 H8 119.0 ?
C7 C8 H8 119.0 ?
N3 C9 C6 120.2(6) ?
N3 C9 C10 116.1(6) ?
C6 C9 C10 123.5(6) ?
N4 C10 C11 124.6(7) ?
N4 C10 C9 113.8(6) ?
C11 C10 C9 121.5(6) ?
C12 C11 C10 117.6(7) ?
C12 C11 H11 121.2 ?
C10 C11 H11 121.2 ?
C11 C12 C13 119.6(8) ?
C11 C12 H12 120.2 ?
C13 C12 H12 120.2 ?
C12 C13 C14 118.7(8) ?
C12 C13 H13 120.6 ?
C14 C13 H13 120.6 ?
N4 C14 C13 124.1(8) ?
N4 C14 H14 118.0 ?
C13 C14 H14 118.0 ?
C1 N1 C5 120.9(6) ?
C1 N1 Pt1 125.0(5) ?
C5 N1 Pt1 114.1(4) ?
C7 N2 C6 119.1(6) ?
C7 N2 Pt1 126.5(5) ?
C6 N2 Pt1 114.2(4) ?
C8 N3 C9 118.5(6) ?
C14 N4 C10 115.4(7) ?
N2 Pt1 N1 80.4(2) y
N2 Pt1 Cl2 176.45(16) y
N1 Pt1 Cl2 96.12(17) y
N2 Pt1 Cl3 94.15(16) y
N1 Pt1 Cl3 174.20(18) y
Cl2 Pt1 Cl3 89.26(6) y
N2 Pt1 Cl4 90.54(17) y
N1 Pt1 Cl4 89.68(17) y
Cl2 Pt1 Cl4 90.30(6) y
Cl3 Pt1 Cl4 92.45(7) y
N2 Pt1 Cl1 88.17(17) y
N1 Pt1 Cl1 86.68(17) y
Cl2 Pt1 Cl1 90.78(6) y
Cl3 Pt1 Cl1 91.11(6) y
Cl4 Pt1 Cl1 176.30(7) y

loop_
_geom_bond_atom_site_label_1
_geom_bond_atom_site_label_2
_geom_bond_distance
_geom_bond_publ_flag
C1 N1 1.342(8) ?
C1 C2 1.357(10) ?
C1 H1 0.9300 ?
C2 C3 1.379(11) ?
C2 H2 0.9300 ?
C3 C4 1.385(9) ?
C3 H3 0.9300 ?
C4 C5 1.398(8) ?
C4 H4 0.9300 ?
C5 N1 1.353(8) ?
C5 C6 1.490(8) ?
C6 N2 1.359(8) ?
C6 C9 1.411(9) ?
C7 N2 1.338(7) ?
C7 C8 1.379(10) ?
C7 H7 0.9300 ?
C8 N3 1.315(10) ?
C8 H8 0.9300 ?
C9 N3 1.349(8) ?
C9 C10 1.484(9) ?
C10 N4 1.355(9) ?
C10 C11 1.382(10) ?
C11 C12 1.373(11) ?
C11 H11 0.9300 ?
C12 C13 1.374(13) ?
C12 H12 0.9300 ?
C13 C14 1.377(12) ?
C13 H13 0.9300 ?
C14 N4 1.339(10) ?
C14 H14 0.9300 ?
Cl1 Pt1 2.3219(16) y
Cl2 Pt1 2.2945(16) y
Cl3 Pt1 2.3066(16) y
Cl4 Pt1 2.3164(18) y
N1 Pt1 2.036(5) y
N2 Pt1 2.032(6) y

loop_
_geom_hbond_atom_site_label_D
_geom_hbond_atom_site_label_H
_geom_hbond_atom_site_label_A
_geom_hbond_site_symmetry_A
_geom_hbond_distance_DH
_geom_hbond_distance_HA
_geom_hbond_distance_DA
_geom_hbond_angle_DHA
_geom_hbond_publ_flag
C1 H1 Cl2 . 0.93 2.68 3.279(7) 122 yes
C3 H3 Cl1 2_545 0.93 2.83 3.557(7) 136 yes
C4 H4 N4 . 0.93 2.59 3.000(10) 107 yes
C7 H7 Cl3 . 0.93 2.69 3.247(7) 120 yes
C14 H14 Cl1 3_544 0.93 2.74 3.599(8) 154 yes

loop_
_geom_torsion_atom_site_label_1
_geom_torsion_atom_site_label_2
_geom_torsion_atom_site_label_3
_geom_torsion_atom_site_label_4
_geom_torsion
N1 C1 C2 C3 -0.5(12)
C1 C2 C3 C4 2.0(11)
C2 C3 C4 C5 -3.6(10)
C3 C4 C5 N1 3.6(9)
C3 C4 C5 C6 180.0(6)
N1 C5 C6 N2 9.9(8)
C4 C5 C6 N2 -166.6(6)
N1 C5 C6 C9 -172.2(6)
C4 C5 C6 C9 11.3(10)
N2 C7 C8 N3 7.7(11)
N2 C6 C9 N3 13.6(10)
C5 C6 C9 N3 -164.2(6)
N2 C6 C9 C10 -161.1(6)
C5 C6 C9 C10 21.1(10)
N3 C9 C10 N4 -132.2(7)
C6 C9 C10 N4 42.7(9)
N3 C9 C10 C11 46.4(9)
C6 C9 C10 C11 -138.7(7)
N4 C10 C11 C12 -2.2(11)
C9 C10 C11 C12 179.4(7)
C10 C11 C12 C13 3.4(11)
C11 C12 C13 C14 -2.1(12)
C12 C13 C14 N4 -0.7(12)
C2 C1 N1 C5 0.5(11)
C2 C1 N1 Pt1 -179.1(6)
C4 C5 N1 C1 -2.1(9)
C6 C5 N1 C1 -178.8(6)
C4 C5 N1 Pt1 177.5(5)
C6 C5 N1 Pt1 0.8(6)
C8 C7 N2 C6 -1.0(10)
C8 C7 N2 Pt1 -175.7(5)
C9 C6 N2 C7 -9.1(9)
C5 C6 N2 C7 169.0(5)
C9 C6 N2 Pt1 166.1(5)
C5 C6 N2 Pt1 -15.7(7)
C7 C8 N3 C9 -3.2(11)
C6 C9 N3 C8 -7.3(10)
C10 C9 N3 C8 167.8(7)
C13 C14 N4 C10 2.0(11)
C11 C10 N4 C14 -0.5(10)
C9 C10 N4 C14 178.0(6)
C7 N2 Pt1 N1 -172.4(6)
C6 N2 Pt1 N1 12.8(5)
C7 N2 Pt1 Cl3 9.7(6)
C6 N2 Pt1 Cl3 -165.2(4)
C7 N2 Pt1 Cl4 -82.8(5)
C6 N2 Pt1 Cl4 102.3(4)
C7 N2 Pt1 Cl1 100.7(5)
C6 N2 Pt1 Cl1 -74.2(4)
C1 N1 Pt1 N2 172.5(6)
C5 N1 Pt1 N2 -7.1(4)
C1 N1 Pt1 Cl2 -8.3(6)
C5 N1 Pt1 Cl2 172.0(4)
C1 N1 Pt1 Cl4 81.9(6)
C5 N1 Pt1 Cl4 -97.7(4)
C1 N1 Pt1 Cl1 -98.8(6)
C5 N1 Pt1 Cl1 81.6(4)
